data_4104973
loop_
_publ_author_name
'Chih-Ming Chou'
'Shern-Long Lee'
'Chih-Hsien Chen'
'Akkattu Thankappan Biju'
'Hsian-Wen Wang'
'Yi-Lin Wu'
'Guo-Fu Zhang'
'Kuang-Wei Yang'
'Tsong-Shin Lim'
'Min-Jie Huang'
'Po-Yu Tsai'
'Kin-Chuan Lin'
'Shou-Ling Huang'
'Chun-hsien Chen'
'Tien-Yau Luh'

_publ_section_title
;
 Polymeric Ladderphanes
;
_journal_name_full 'Journal of the American Chemical Society'
_journal_page_first 12579
_journal_page_last 12585
_journal_paper_doi 10.1021/ja9035362
_journal_volume 131
_journal_year 2009
_chemical_formula_sum 'C36 H34 O4'
_chemical_formula_weight 530.63
_chemical_name_systematic
; 
 ? 
;
_space_group_IT_number 2
_symmetry_cell_setting triclinic
_symmetry_space_group_name_Hall '-P 1'
_symmetry_space_group_name_H-M 'P -1'
_atom_sites_solution_hydrogens geom
_atom_sites_solution_primary direct
_atom_sites_solution_secondary difmap
_audit_creation_method SHELXL-97
_cell_angle_alpha 105.023(3)
_cell_angle_beta 100.037(3)
_cell_angle_gamma 92.006(4)
_cell_formula_units_Z 1
_cell_length_a 4.9495(4)
_cell_length_b 11.5335(8)
_cell_length_c 12.6368(9)
_cell_measurement_reflns_used 3230
_cell_measurement_temperature 150(2)
_cell_measurement_theta_max 27.50
_cell_measurement_theta_min 2.14
_cell_volume 683.61(9)
_computing_cell_refinement DENZO-SMN
_computing_data_collection 'NONIUS COLLECT'
_computing_data_reduction DENZO-SMN
_computing_molecular_graphics SHELXTL
_computing_publication_material SHELXTL
_computing_structure_refinement 'SHELXL-97 (Sheldrick, 1997)'
_computing_structure_solution 'SHELXS-97 (Sheldrick, 1990)'
_diffrn_ambient_temperature 150(2)
_diffrn_measured_fraction_theta_full 0.992
_diffrn_measured_fraction_theta_max 0.992
_diffrn_measurement_device_type 'NONIUS KappaCCD'
_diffrn_measurement_method 'omega scans'
_diffrn_radiation_monochromator graphite
_diffrn_radiation_source 'fine-focus sealed tube'
_diffrn_radiation_type MoK\a
_diffrn_radiation_wavelength 0.71073
_diffrn_reflns_av_R_equivalents 0.1100
_diffrn_reflns_av_sigmaI/netI 0.0919
_diffrn_reflns_limit_h_max 6
_diffrn_reflns_limit_h_min -6
_diffrn_reflns_limit_k_max 14
_diffrn_reflns_limit_k_min -14
_diffrn_reflns_limit_l_max 16
_diffrn_reflns_limit_l_min -16
_diffrn_reflns_number 11107
_diffrn_reflns_theta_full 27.50
_diffrn_reflns_theta_max 27.50
_diffrn_reflns_theta_min 2.14
_exptl_absorpt_coefficient_mu 0.083
_exptl_absorpt_correction_T_max 0.982
_exptl_absorpt_correction_T_min 0.871
_exptl_absorpt_correction_type multi-scan
_exptl_crystal_colour yellow
_exptl_crystal_density_diffrn 1.289
_exptl_crystal_density_meas ?
_exptl_crystal_description needle
_exptl_crystal_F_000 282
_exptl_crystal_size_max 0.65
_exptl_crystal_size_mid 0.06
_exptl_crystal_size_min 0.04
_refine_diff_density_max 0.326
_refine_diff_density_min -0.353
_refine_diff_density_rms 0.076
_refine_ls_extinction_method none
_refine_ls_goodness_of_fit_ref 1.088
_refine_ls_hydrogen_treatment constr
_refine_ls_matrix_type full
_refine_ls_number_parameters 182
_refine_ls_number_reflns 3118
_refine_ls_number_restraints 0
_refine_ls_restrained_S_all 1.088
_refine_ls_R_factor_all 0.1226
_refine_ls_R_factor_gt 0.0752
_refine_ls_shift/su_max 0.000
_refine_ls_shift/su_mean 0.000
_refine_ls_structure_factor_coef Fsqd
_refine_ls_weighting_details 'calc w=1/[\s^2^(Fo^2^)+(0.0953P)^2^+0.2746P] where P=(Fo^2^+2Fc^2^)/3'
_refine_ls_weighting_scheme calc
_refine_ls_wR_factor_gt 0.1834
_refine_ls_wR_factor_ref 0.2216
_reflns_number_gt 1973
_reflns_number_total 3118
_reflns_threshold_expression >2sigma(I)
_cod_data_source_file ja9035362_si_002.cif
_cod_data_source_block ic8362
_cod_depositor_comments
;
The following automatic conversions were performed:

'_exptl_crystal_density_meas' value 'not_measured' was changed to '?'
- the value is perceived as not measured.

Automatic conversion script
Id: cif_fix_values 3008 2015-01-20 13:52:24Z robertas 
;
_cod_database_code 4104973

loop_
_symmetry_equiv_pos_as_xyz
'x, y, z'
'-x, -y, -z'

loop_
_atom_site_label
_atom_site_type_symbol
_atom_site_fract_x
_atom_site_fract_y
_atom_site_fract_z
_atom_site_U_iso_or_equiv
_atom_site_adp_type
_atom_site_occupancy
_atom_site_symmetry_multiplicity
_atom_site_calc_flag
_atom_site_refinement_flags
O1 O 0.1262(3) 0.05851(16) 0.21392(14) 0.0329(5) Uani 1 1 d .
O2 O 1.4020(4) 0.3739(2) 0.58561(18) 0.0603(7) Uani 1 1 d .
C1 C -0.2731(5) 0.0821(2) 0.0436(2) 0.0339(6) Uani 1 1 d .
H1A H -0.1177 0.1393 0.0734 0.041 Uiso 1 1 calc R
C2 C -0.2869(5) -0.0209(2) 0.0819(2) 0.0319(6) Uani 1 1 d .
C3 C -0.5197(5) -0.1030(2) 0.0367(2) 0.0341(6) Uani 1 1 d .
H3A H -0.5356 -0.1736 0.0614 0.041 Uiso 1 1 calc R
C4 C -0.0632(5) -0.0403(2) 0.1658(2) 0.0332(6) Uani 1 1 d .
C5 C 0.0152(5) -0.1339(2) 0.2094(2) 0.0341(6) Uani 1 1 d .
C6 C 0.2642(5) -0.0895(2) 0.2876(2) 0.0347(6) Uani 1 1 d .
H6A H 0.3698 -0.1333 0.3318 0.042 Uiso 1 1 calc R
C7 C 0.3241(5) 0.0260(2) 0.2879(2) 0.0332(6) Uani 1 1 d .
C8 C 0.5524(5) 0.1168(2) 0.3445(2) 0.0321(6) Uani 1 1 d .
C9 C 0.5881(5) 0.2210(2) 0.3098(2) 0.0366(6) Uani 1 1 d .
H9A H 0.4587 0.2346 0.2502 0.044 Uiso 1 1 calc R
C10 C 0.8106(5) 0.3046(3) 0.3615(2) 0.0394(7) Uani 1 1 d .
H10A H 0.8342 0.3746 0.3366 0.047 Uiso 1 1 calc R
C11 C 1.0006(5) 0.2864(2) 0.4502(2) 0.0378(6) Uani 1 1 d .
C12 C 0.9633(5) 0.1836(3) 0.4861(2) 0.0391(7) Uani 1 1 d .
H12A H 1.0904 0.1713 0.5471 0.047 Uiso 1 1 calc R
C13 C 0.7437(5) 0.0993(3) 0.4341(2) 0.0374(6) Uani 1 1 d .
H13A H 0.7217 0.0291 0.4589 0.045 Uiso 1 1 calc R
C14 C 1.2361(6) 0.3765(3) 0.5039(2) 0.0470(7) Uani 1 1 d .
H14A H 1.2593 0.4413 0.4719 0.056 Uiso 1 1 calc R
C15 C -0.1199(5) -0.2603(2) 0.1791(2) 0.0407(7) Uani 1 1 d .
H15A H -0.2261 -0.2798 0.1018 0.049 Uiso 1 1 calc R
H15B H -0.2517 -0.2636 0.2291 0.049 Uiso 1 1 calc R
C16 C 0.0831(5) -0.3557(3) 0.1875(2) 0.0427(7) Uani 1 1 d .
H16A H 0.2155 -0.3526 0.1377 0.051 Uiso 1 1 calc R
H16B H 0.1885 -0.3369 0.2649 0.051 Uiso 1 1 calc R
C17 C -0.0568(6) -0.4816(3) 0.1563(3) 0.0479(8) Uani 1 1 d .
H17A H -0.1677 -0.4995 0.0799 0.058 Uiso 1 1 calc R
H17B H -0.1840 -0.4857 0.2079 0.058 Uiso 1 1 calc R
C18 C 0.1490(7) -0.5771(3) 0.1609(3) 0.0577(9) Uani 1 1 d .
H18A H 0.0489 -0.6568 0.1421 0.087 Uiso 1 1 calc R
H18B H 0.2603 -0.5594 0.2362 0.087 Uiso 1 1 calc R
H18C H 0.2696 -0.5762 0.1072 0.087 Uiso 1 1 calc R

loop_
_atom_site_aniso_label
_atom_site_aniso_U_11
_atom_site_aniso_U_22
_atom_site_aniso_U_33
_atom_site_aniso_U_23
_atom_site_aniso_U_13
_atom_site_aniso_U_12
O1 0.0298(9) 0.0372(10) 0.0262(9) 0.0080(7) -0.0083(7) 0.0004(7)
O2 0.0496(12) 0.0673(16) 0.0474(13) 0.0052(11) -0.0170(10) -0.0083(10)
C1 0.0295(12) 0.0389(15) 0.0274(12) 0.0059(11) -0.0049(9) -0.0008(10)
C2 0.0287(12) 0.0391(15) 0.0252(12) 0.0080(11) -0.0012(9) 0.0025(10)
C3 0.0309(12) 0.0368(14) 0.0326(13) 0.0123(11) -0.0033(10) 0.0015(10)
C4 0.0287(12) 0.0378(14) 0.0291(13) 0.0083(11) -0.0032(10) -0.0020(10)
C5 0.0302(12) 0.0407(15) 0.0276(12) 0.0099(11) -0.0051(10) 0.0002(10)
C6 0.0303(12) 0.0417(15) 0.0282(13) 0.0112(11) -0.0072(9) 0.0011(10)
C7 0.0293(12) 0.0425(15) 0.0243(12) 0.0096(11) -0.0053(9) 0.0024(10)
C8 0.0277(12) 0.0374(14) 0.0267(12) 0.0062(10) -0.0032(9) 0.0031(10)
C9 0.0334(13) 0.0391(15) 0.0327(13) 0.0092(11) -0.0056(10) 0.0018(11)
C10 0.0394(14) 0.0399(15) 0.0356(14) 0.0109(12) -0.0026(11) 0.0008(11)
C11 0.0324(13) 0.0409(15) 0.0347(14) 0.0071(12) -0.0029(10) 0.0010(11)
C12 0.0342(13) 0.0455(16) 0.0306(13) 0.0081(12) -0.0086(10) 0.0026(11)
C13 0.0363(14) 0.0417(15) 0.0311(13) 0.0115(11) -0.0047(10) 0.0030(11)
C14 0.0396(15) 0.0485(18) 0.0423(16) 0.0041(13) -0.0074(12) -0.0023(12)
C15 0.0367(14) 0.0412(16) 0.0398(15) 0.0141(12) -0.0079(11) -0.0019(11)
C16 0.0362(14) 0.0425(16) 0.0436(16) 0.0127(13) -0.0086(11) -0.0015(11)
C17 0.0454(16) 0.0451(17) 0.0486(17) 0.0169(14) -0.0087(13) -0.0023(13)
C18 0.0565(19) 0.0453(19) 0.065(2) 0.0155(16) -0.0045(16) 0.0001(14)

loop_
_atom_type_symbol
_atom_type_description
_atom_type_scat_dispersion_real
_atom_type_scat_dispersion_imag
_atom_type_scat_source
C C 0.0033 0.0016 'International Tables Vol C Tables 4.2.6.8 and 6.1.1.4'
H H 0.0000 0.0000 'International Tables Vol C Tables 4.2.6.8 and 6.1.1.4'
O O 0.0106 0.0060 'International Tables Vol C Tables 4.2.6.8 and 6.1.1.4'

loop_
_geom_angle_atom_site_label_1
_geom_angle_atom_site_label_2
_geom_angle_atom_site_label_3
_geom_angle
_geom_angle_site_symmetry_1
C7 O1 C4 107.20(19) .
C3 C1 C2 121.6(2) 2_455
C3 C1 H1A 119.2 2_455
C2 C1 H1A 119.2 .
C1 C2 C3 117.7(2) .
C1 C2 C4 120.1(2) .
C3 C2 C4 122.2(2) .
C1 C3 C2 120.7(2) 2_455
C1 C3 H3A 119.7 2_455
C2 C3 H3A 119.7 .
C5 C4 O1 109.56(19) .
C5 C4 C2 136.4(2) .
O1 C4 C2 114.0(2) .
C4 C5 C6 105.7(2) .
C4 C5 C15 128.6(2) .
C6 C5 C15 125.7(2) .
C7 C6 C5 108.0(2) .
C7 C6 H6A 126.0 .
C5 C6 H6A 126.0 .
C6 C7 O1 109.6(2) .
C6 C7 C8 134.4(2) .
O1 C7 C8 115.9(2) .
C9 C8 C13 118.9(2) .
C9 C8 C7 121.0(2) .
C13 C8 C7 120.1(2) .
C10 C9 C8 120.6(2) .
C10 C9 H9A 119.7 .
C8 C9 H9A 119.7 .
C9 C10 C11 120.2(3) .
C9 C10 H10A 119.9 .
C11 C10 H10A 119.9 .
C12 C11 C10 119.3(2) .
C12 C11 C14 121.4(2) .
C10 C11 C14 119.3(3) .
C13 C12 C11 120.7(2) .
C13 C12 H12A 119.7 .
C11 C12 H12A 119.7 .
C12 C13 C8 120.3(3) .
C12 C13 H13A 119.9 .
C8 C13 H13A 119.9 .
O2 C14 C11 124.9(3) .
O2 C14 H14A 117.6 .
C11 C14 H14A 117.6 .
C5 C15 C16 113.8(2) .
C5 C15 H15A 108.8 .
C16 C15 H15A 108.8 .
C5 C15 H15B 108.8 .
C16 C15 H15B 108.8 .
H15A C15 H15B 107.7 .
C17 C16 C15 112.8(2) .
C17 C16 H16A 109.0 .
C15 C16 H16A 109.0 .
C17 C16 H16B 109.0 .
C15 C16 H16B 109.0 .
H16A C16 H16B 107.8 .
C16 C17 C18 112.4(2) .
C16 C17 H17A 109.1 .
C18 C17 H17A 109.1 .
C16 C17 H17B 109.1 .
C18 C17 H17B 109.1 .
H17A C17 H17B 107.9 .
C17 C18 H18A 109.5 .
C17 C18 H18B 109.5 .
H18A C18 H18B 109.5 .
C17 C18 H18C 109.5 .
H18A C18 H18C 109.5 .
H18B C18 H18C 109.5 .

loop_
_geom_bond_atom_site_label_1
_geom_bond_atom_site_label_2
_geom_bond_distance
_geom_bond_site_symmetry_2
O1 C7 1.365(3) .
O1 C4 1.383(3) .
O2 C14 1.210(3) .
C1 C3 1.386(3) 2_455
C1 C2 1.398(4) .
C1 H1A 0.9500 .
C2 C3 1.401(3) .
C2 C4 1.460(3) .
C3 C1 1.386(3) 2_455
C3 H3A 0.9500 .
C4 C5 1.373(4) .
C5 C6 1.424(3) .
C5 C15 1.507(4) .
C6 C7 1.353(4) .
C6 H6A 0.9500 .
C7 C8 1.461(3) .
C8 C9 1.398(4) .
C8 C13 1.406(3) .
C9 C10 1.385(3) .
C9 H9A 0.9500 .
C10 C11 1.398(3) .
C10 H10A 0.9500 .
C11 C12 1.393(4) .
C11 C14 1.474(4) .
C12 C13 1.380(4) .
C12 H12A 0.9500 .
C13 H13A 0.9500 .
C14 H14A 0.9500 .
C15 C16 1.528(4) .
C15 H15A 0.9900 .
C15 H15B 0.9900 .
C16 C17 1.510(4) .
C16 H16A 0.9900 .
C16 H16B 0.9900 .
C17 C18 1.532(4) .
C17 H17A 0.9900 .
C17 H17B 0.9900 .
C18 H18A 0.9800 .
C18 H18B 0.9800 .
C18 H18C 0.9800 .
